data_1572079
loop_
_publ_author_name
'Wieprecht, Nele'
'Krummenacher, Ivo'
'W&#xfc;st, Leonie'
'Michel, Maximilian'
'Fuchs, Sonja'
'Nees, Samuel'
'H&#xe4;rterich, Marcel'
'Braunschweig, Holger'

_publ_section_title
;
 The forgotten borole: synthesis, properties and reactivity of a
 1-boraindene.
;
_journal_issue 31
_journal_name_full 'Chemical science'
_journal_page_first 12496
_journal_page_last 12501
_journal_paper_doi 10.1039/d4sc03817g
_journal_volume 15
_journal_year 2024
_chemical_formula_moiety 'C55 H47 B2 N3 Si, C6 H6'
_chemical_formula_sum 'C61 H53 B2 N3 Si'
_chemical_formula_weight 877.77
_space_group_crystal_system monoclinic
_space_group_IT_number 14
_space_group_name_Hall '-P 2ybc'
_space_group_name_H-M_alt 'P 1 21/c 1'
_atom_sites_solution_hydrogens geom
_atom_sites_solution_primary dual
_atom_sites_solution_secondary difmap
_audit_creation_method 'CIF-fill 1.2y (K.Radacki, 2005-22)'
_audit_update_record
;
2024-06-05 deposited with the CCDC.	2024-07-02 downloaded from the CCDC.
;
_cell_angle_alpha 90
_cell_angle_beta 97.8290(10)
_cell_angle_gamma 90
_cell_formula_units_Z 4
_cell_length_a 13.45630(10)
_cell_length_b 30.1996(2)
_cell_length_c 11.78090(10)
_cell_measurement_reflns_used 78361
_cell_measurement_temperature 100(2)
_cell_measurement_theta_max 75.1890
_cell_measurement_theta_min 2.9230
_cell_volume 4742.84(6)
_computing_cell_refinement 'CrysAlisPro 1.171.41.112a (Rigaku OD, 2021)'
_computing_data_collection 'CrysAlisPro 1.171.41.112a (Rigaku OD, 2021)'
_computing_data_reduction 'CrysAlisPro 1.171.41.112a (Rigaku OD, 2021)'
_computing_molecular_graphics 'ShelXLe (Huebschle et all, 2011)'
_computing_publication_material 'SHELXL-2018/3 (Sheldrick, 2018)'
_computing_structure_refinement 'SHELXL-2018/3 (Sheldrick, 2018)'
_computing_structure_solution 'SHELXT (Sheldrick, 2014)'
_diffrn_ambient_environment N~2~
_diffrn_ambient_temperature 100.00(10)
_diffrn_detector HPA
_diffrn_detector_area_resol_mean 10.0
_diffrn_detector_type 'HyPix Arc150'
_diffrn_measured_fraction_theta_full 0.999
_diffrn_measured_fraction_theta_max 0.993
_diffrn_measurement_details
;
 List of Runs (angles in degrees, time in seconds):
 
   # Type    Start    End  Width  t~exp~   \w     \q     \k     \f   Frames
 --------------------------------------------------------------------------
   1  \w     60.00  85.00   0.50    0.05    --   46.00  52.00-101.72   50
   2  \w    101.00 127.00   0.50    0.05    --   85.25  49.00-133.35   52
   3  \w    109.00 135.00   0.50    0.05    --   85.25  45.00-154.89   52
   4  \w    105.00 131.00   0.50    0.05    --   85.25  58.00 -84.27   52
   5  \w     98.00 123.00   0.50    0.05    --   85.25  44.00-160.01   50
   6  \w     98.00 129.00   0.50    0.05    --   82.00  46.00  35.26   62
   7  \w    104.00 136.00   0.50    0.05    --   85.25  32.00  43.13   64
   8  \w     97.00 122.00   0.50    0.05    --   85.25  56.00 118.05   50
   9  \w     98.00 123.00   0.50    0.05    --   85.25  41.00 151.31   50
  10  \w    103.00 131.00   0.50    0.05    --   85.25  35.00 175.61   56
  11  \w     78.00 126.00   0.50    0.05    --   85.25  17.00 164.41   96
  12  \w     75.00 132.00   0.50    0.05    --   85.25  20.00 131.65  114
  13  \w     34.00  59.00   0.50    0.05    --   22.00  59.00  90.91   50
  14  \w     75.00 105.00   0.50    0.05    --   85.25  11.00  10.20   60
  15  \w     91.00 135.00   0.50    0.05    --   85.25  23.00  10.56   88
  16  \w    103.00 128.00   0.50    0.05    --   85.25 114.00  34.46   50
  17  \w    102.00 133.00   0.50    0.05    --   85.25 127.00  92.96   62
  18  \w     97.00 126.00   0.50    0.05    --   85.25 125.00 124.14   58
  19  \w     93.00 120.00   0.50    0.05    --   85.25 138.00-166.97   54
  20  \w     91.00 124.00   0.50    0.05    --   85.25 136.00-134.76   66
  21  \w    100.00 133.00   0.50    0.05    --   85.25 119.00 -83.08   66
  22  \w     47.00  76.00   0.50    0.05    --   85.25 -77.00  17.53   58
  23  \w     52.00  97.00   0.50    0.05    --   85.25-137.00 149.76   90
  24  \w     66.00  92.00   0.50    0.05    --   85.25-136.00  72.03   52
  25  \w     38.00  69.00   0.50    0.05    --   85.25-132.00 -48.84   62
  26  \w     39.00  64.00   0.50    0.05    --   85.25-137.00 -62.25   50
  27  \w     81.00 107.00   0.50    0.05    --   85.25-137.00 -62.25   52
  28  \w     78.00 103.00   0.50    0.05    --   85.25-132.00-155.93   50
  29  \w     71.00 101.00   0.50    0.05    --   85.25-132.00-168.65   60
  30  \w     41.00  67.00   0.50    0.05    --   85.25-132.00-168.65   52
  31  \w     41.00  86.00   0.50    0.05    --   85.25-134.00-179.75   90
  32  \w     37.00  65.00   0.50    0.05    --   85.25-126.00-125.25   56
  33  \w     35.00  61.00   0.50    0.05    --   71.30-117.00-147.00   52
  34  \w     70.00  95.00   0.50    0.05    --   71.30-117.00-147.00   50
  35  \w     49.00  95.00   0.50    0.05    --   82.31-117.00-147.00   92
  36  \w     15.00  79.00   0.50    0.05    --   58.61-117.00-147.00  128
  37  \w     42.00  68.00   0.50    0.05    --   85.25-116.00 -37.47   52
  38  \w     72.00  97.00   0.50    0.05    --   85.25-116.00 -37.47   50
  39  \w     55.00  81.00   0.50    0.05    --   85.25-119.00  15.37   52
  40  \w     52.00  80.00   0.50    0.05    --   58.61-126.00  30.00   56
  41  \w     36.00  62.00   0.50    0.05    --   82.31-112.00 -30.00   52
  42  \w     72.00  97.00   0.50    0.05    --   82.31-112.00  60.00   50
  43  \w     70.00  96.00   0.50    0.05    --   82.31-112.00 120.00   52
  44  \w     72.00  97.00   0.50    0.05    --   82.31-112.00 150.00   50
  45  \w     42.00  68.00   0.50    0.05    --   85.25-130.00 149.70   52
  46  \w     35.00  60.00   0.50    0.05    --   82.31-112.00 120.00   50
  47  \w     38.00  64.00   0.50    0.05    --   82.31-112.00 150.00   52
  48  \w     72.00  97.00   0.50    0.05    --   82.31-112.00 -60.00   50
  49  \w     49.00  97.00   0.50    0.05    --   82.31-112.00 -90.00   96
  50  \w     70.00  95.00   0.50    0.05    --   82.31-112.00-180.00   50
  51  \w     41.00  97.00   0.50    0.05    --   82.31-112.00-120.00  112
  52  \w     38.00  94.00   0.50    0.05    --   85.25-112.00  19.78  112
  53  \w     41.00  95.00   0.50    0.05    --   85.25-110.00 100.84  108
  54  \w     40.00  94.00   0.50    0.05    --   85.25-107.00  70.12  108
  55  \w     47.00  93.00   0.50    0.05    --   85.25-101.00  23.00   92
  56  \w     42.00  95.00   0.50    0.05    --   85.25-108.00 -18.46  106
  57  \w     42.00  94.00   0.50    0.05    --   85.25-102.00 -39.57  104
  58  \w     42.00  94.00   0.50    0.05    --   85.25 -99.00 -62.63  104
  59  \w     40.00  65.00   0.50    0.05    --   82.31 -95.00-120.00   50
  60  \w     43.00  69.00   0.50    0.05    --   85.25-103.00 -87.67   52
  61  \w     47.00  73.00   0.50    0.05    --   85.25 -95.00-155.69   52
  62  \w     43.00  83.00   0.50    0.05    --   85.25 -93.00-106.33   80
  63  \w     69.00  94.00   0.50    0.05    --   85.25 -99.00 -23.95   50
  64  \w     19.00  51.00   0.50    0.05    --   58.61 -95.00  30.00   64
  65  \w     51.00  89.00   0.50    0.05    --   85.25 -91.00 169.61   76
  66  \w     56.00  94.00   0.50    0.05    --   85.25 -99.00 110.53   76
  67  \w     51.00  87.00   0.50    0.05    --   85.25 -91.00 120.75   72
  68  \w     46.00  71.00   0.50    0.05    --   85.25 -83.00 -21.59   50
  69  \w     46.00  71.00   0.50    0.05    --   85.25 -77.00 -57.38   50
  70  \w     44.00  89.00   0.50    0.05    --   85.25 -90.00-165.09   90
  71  \w     55.00  81.00   0.50    0.05    --   85.25 -90.00 -92.03   52
  72  \w   -127.00 -93.00   0.50    0.05    --  -79.50 -50.00 -29.16   68
  73  \w   -118.00 -84.00   0.50    0.05    --  -70.00 -54.00-110.74   68
  74  \w   -124.00 -98.00   0.50    0.05    --  -79.50 -64.00  47.28   52
  75  \w   -118.00 -92.00   0.50    0.05    --  -74.00 -56.00 134.31   52
  76  \w   -118.00 -92.00   0.50    0.05    --  -79.50 -54.00 109.94   52
  77  \w    -97.00 -71.00   0.50    0.05    --  -58.00 -51.00  20.51   52
  78  \w    -91.00 -64.00   0.50    0.05    --  -46.00 -50.00  53.52   54
  79  \w   -124.00 -99.00   0.50    0.05    --  -79.50 -65.00  80.34   50
  80  \w   -101.00 -70.00   0.50    0.05    --  -54.00 -52.00 -12.19   62
  81  \w   -128.00 -93.00   0.50    0.05    --  -79.50 -50.00-157.30   70
  82  \w   -128.00-103.00   0.50    0.05    --  -79.50-117.00 -95.27   50
  83  \w   -122.00 -96.00   0.50    0.05    --  -79.50-120.00 -68.29   52
  84  \w    -60.00 -31.00   0.50    0.05    --  -79.50 120.00 177.18   58
  85  \w    -84.00 -39.00   0.50    0.05    --  -79.50 103.00  38.65   90
  86  \w    -96.00 -66.00   0.50    0.05    --  -76.37 117.00 -59.00   60
  87  \w    -82.00 -57.00   0.50    0.05    --  -69.72 117.00 -59.00   50
  88  \w    -57.00 -22.00   0.50    0.05    --  -60.19 117.00 -59.00   70
  89  \w    -97.00 -31.00   0.50    0.05    --  -79.50 113.00-117.03  132

;
_diffrn_measurement_device 'four-circle diffractometer'
_diffrn_measurement_device_type 'Rigaku XtaLAB Synergy-R'
_diffrn_measurement_method '\w scans'
_diffrn_radiation_monochromator 'multi-layer mirror'
_diffrn_radiation_type CuK\a
_diffrn_radiation_wavelength 1.54184
_diffrn_reflns_av_R_equivalents 0.0323
_diffrn_reflns_av_unetI/netI 0.0163
_diffrn_reflns_Laue_measured_fraction_full 0.999
_diffrn_reflns_Laue_measured_fraction_max 0.993
_diffrn_reflns_limit_h_max 16
_diffrn_reflns_limit_h_min -16
_diffrn_reflns_limit_k_max 37
_diffrn_reflns_limit_k_min -37
_diffrn_reflns_limit_l_max 14
_diffrn_reflns_limit_l_min -11
_diffrn_reflns_number 117141
_diffrn_reflns_point_group_measured_fraction_full 0.999
_diffrn_reflns_point_group_measured_fraction_max 0.993
_diffrn_reflns_theta_full 67.684
_diffrn_reflns_theta_max 75.252
_diffrn_reflns_theta_min 2.927
_diffrn_source 'rotating-anode X-ray tube'
_diffrn_source_type 'PhotonJet R X-ray Source'
_exptl_absorpt_coefficient_mu 0.767
_exptl_absorpt_correction_T_max 1.000
_exptl_absorpt_correction_T_min 0.610
_exptl_absorpt_correction_type gaussian
_exptl_absorpt_process_details
;
CrysAlisPro 1.171.41.112a (Rigaku Oxford Diffraction, 2021) Numerical 
absorption correction based on gaussian integration over a multifaceted 
crystal model Empirical absorption correction using spherical harmonics, 
implemented in SCALE3 ABSPACK scaling algorithm.
;
_exptl_crystal_colour 'clear pale colourless'
_exptl_crystal_density_diffrn 1.229
_exptl_crystal_description block
_exptl_crystal_F_000 1856
_exptl_crystal_size_max 0.525
_exptl_crystal_size_mid 0.345
_exptl_crystal_size_min 0.251
_refine_diff_density_max 0.707
_refine_diff_density_min -0.370
_refine_diff_density_rms 0.051
_refine_ls_extinction_method none
_refine_ls_goodness_of_fit_ref 1.021
_refine_ls_hydrogen_treatment constr
_refine_ls_matrix_type full
_refine_ls_number_parameters 607
_refine_ls_number_reflns 9732
_refine_ls_number_restraints 72
_refine_ls_restrained_S_all 1.042
_refine_ls_R_factor_all 0.0461
_refine_ls_R_factor_gt 0.0442
_refine_ls_shift/su_max 0.001
_refine_ls_shift/su_mean 0.000
_refine_ls_structure_factor_coef Fsqd
_refine_ls_weighting_details 'w=1/[\s^2^(Fo^2^)+(0.0585P)^2^+3.1816P] where P=(Fo^2^+2Fc^2^)/3'
_refine_ls_weighting_scheme calc
_refine_ls_wR_factor_gt 0.1159
_refine_ls_wR_factor_ref 0.1173
_reflns_Friedel_coverage 0.000
_reflns_number_gt 9162
_reflns_number_total 9732
_reflns_threshold_expression 'I > 2\s(I)'
_cod_data_source_file d4sc03817g2.cif
_cod_data_source_block 4
_cod_depositor_comments 'Adding full bibliography for 1572071--1572079.cif.'
_cod_original_sg_symbol_H-M 'P 21/c'
_cod_database_code 1572079
_shelx_shelxl_version_number 2018/3
_shelx_space_group_comment
;
The symmetry employed for this shelxl refinement is uniquely defined
by the following loop, which should always be used as a source of
symmetry information in preference to the above space-group names.
They are only intended as comments.
;
_shelx_estimated_absorpt_t_min 0.687
_shelx_estimated_absorpt_t_max 0.831

loop_
_space_group_symop_operation_xyz
'x, y, z'
'-x, y+1/2, -z+1/2'
'-x, -y, -z'
'x, -y-1/2, z-1/2'

loop_
_atom_site_label
_atom_site_type_symbol
_atom_site_fract_x
_atom_site_fract_y
_atom_site_fract_z
_atom_site_U_iso_or_equiv
_atom_site_adp_type
_atom_site_occupancy
_atom_site_site_symmetry_order
_atom_site_calc_flag
_atom_site_refinement_flags_posn
_atom_site_refinement_flags_adp
_atom_site_refinement_flags_occupancy
_atom_site_disorder_assembly
_atom_site_disorder_group
B1 B 0.48123(11) 0.35264(5) 0.27764(12) 0.0162(3) Uani 1 1 d . . . . .
B2 B 0.69487(11) 0.39343(5) 0.11625(13) 0.0170(3) Uani 1 1 d . . . . .
N3 N 0.60819(8) 0.37965(4) 0.16698(9) 0.0156(2) Uani 1 1 d . . . . .
N4 N 0.51947(8) 0.38049(4) 0.09784(9) 0.0163(2) Uani 1 1 d . . . . .
N5 N 0.44608(8) 0.37068(4) 0.15092(9) 0.0159(2) Uani 1 1 d . . . . .
Si6 Si 0.32000(3) 0.37289(2) 0.07006(3) 0.01788(9) Uani 1 1 d . . . . .
C7 C 0.25815(11) 0.31982(5) 0.09754(13) 0.0244(3) Uani 1 1 d . . . . .
H00A H 0.188129 0.320520 0.061360 0.037 Uiso 1 1 calc R U . . .
H00B H 0.260409 0.315564 0.180317 0.037 Uiso 1 1 calc R U . . .
H00E H 0.293212 0.295349 0.065464 0.037 Uiso 1 1 calc R U . . .
C8 C 0.25736(11) 0.42098(5) 0.12746(14) 0.0266(3) Uani 1 1 d . . . . .
H01G H 0.290748 0.448340 0.108723 0.040 Uiso 1 1 calc R U . . .
H01H H 0.261381 0.418211 0.210848 0.040 Uiso 1 1 calc R U . . .
H01I H 0.186815 0.421822 0.093190 0.040 Uiso 1 1 calc R U . . .
C9 C 0.33063(11) 0.37886(5) -0.08446(12) 0.0233(3) Uani 1 1 d . . . . .
H01A H 0.293206 0.354995 -0.127482 0.035 Uiso 1 1 calc R U . . .
H01B H 0.401382 0.377213 -0.095644 0.035 Uiso 1 1 calc R U . . .
H01C H 0.302923 0.407528 -0.111928 0.035 Uiso 1 1 calc R U . . .
C10 C 0.59957(10) 0.37105(4) 0.28922(11) 0.0155(3) Uani 1 1 d . . . . .
C11 C 0.60132(10) 0.41632(4) 0.36285(11) 0.0158(3) Uani 1 1 d . . . . .
C12 C 0.51452(10) 0.40730(4) 0.43459(11) 0.0166(3) Uani 1 1 d . . . . .
C14 C 0.35559(10) 0.37011(5) 0.43318(12) 0.0210(3) Uani 1 1 d . . . . .
H14 H 0.304470 0.351323 0.396285 0.025 Uiso 1 1 calc R U . . .
C13 C 0.44168(10) 0.37768(4) 0.38197(11) 0.0172(3) Uani 1 1 d . . . . .
C15 C 0.34344(11) 0.38964(5) 0.53746(13) 0.0239(3) Uani 1 1 d . . . . .
H15 H 0.284087 0.384546 0.570905 0.029 Uiso 1 1 calc R U . . .
C16 C 0.41853(11) 0.41654(5) 0.59204(12) 0.0225(3) Uani 1 1 d . . . . .
H16 H 0.411804 0.428860 0.664799 0.027 Uiso 1 1 calc R U . . .
C17 C 0.50402(10) 0.42571(5) 0.54110(11) 0.0199(3) Uani 1 1 d . . . . .
H17 H 0.554934 0.444415 0.578747 0.024 Uiso 1 1 calc R U . . .
C18 C 0.46738(10) 0.29943(4) 0.26883(11) 0.0176(3) Uani 1 1 d . . . . .
C19 C 0.43170(12) 0.27428(5) 0.35408(12) 0.0247(3) Uani 1 1 d . . . . .
H19 H 0.413004 0.288931 0.419323 0.030 Uiso 1 1 calc R U . . .
C20 C 0.42263(14) 0.22844(5) 0.34661(14) 0.0332(4) Uani 1 1 d . . . . .
H01O H 0.398823 0.212348 0.406757 0.040 Uiso 1 1 calc R U . . .
C21 C 0.44814(13) 0.20610(5) 0.25186(14) 0.0309(3) Uani 1 1 d . . . . .
H01K H 0.440928 0.174861 0.245925 0.037 Uiso 1 1 calc R U . . .
C22 C 0.48429(12) 0.23008(5) 0.16603(13) 0.0248(3) Uani 1 1 d . . . . .
H22 H 0.502482 0.215248 0.100798 0.030 Uiso 1 1 calc R U . . .
C23 C 0.49397(10) 0.27566(5) 0.17511(12) 0.0206(3) Uani 1 1 d . . . . .
H23 H 0.519596 0.291431 0.115628 0.025 Uiso 1 1 calc R U . . .
C24 C 0.66930(10) 0.33459(4) 0.33971(11) 0.0171(3) Uani 1 1 d . . . . .
C25 C 0.66368(10) 0.32059(5) 0.45217(12) 0.0206(3) Uani 1 1 d . . . . .
H25 H 0.619573 0.335383 0.496038 0.025 Uiso 1 1 calc R U . . .
C26 C 0.72121(12) 0.28558(5) 0.50057(13) 0.0263(3) Uani 1 1 d . . . . .
H26 H 0.716089 0.276649 0.576881 0.032 Uiso 1 1 calc R U . . .
C27 C 0.78635(12) 0.26346(5) 0.43808(14) 0.0303(3) Uani 1 1 d . . . . .
H01N H 0.826413 0.239701 0.471450 0.036 Uiso 1 1 calc R U . . .
C28 C 0.79202(12) 0.27655(5) 0.32652(14) 0.0294(3) Uani 1 1 d . . . . .
H01J H 0.836395 0.261718 0.283073 0.035 Uiso 1 1 calc R U . . .
C29 C 0.73310(11) 0.31132(5) 0.27761(12) 0.0222(3) Uani 1 1 d . . . . .
H29 H 0.736516 0.319324 0.200255 0.027 Uiso 1 1 calc R U . . .
C30 C 0.57286(10) 0.45508(4) 0.27744(11) 0.0162(3) Uani 1 1 d . . . . .
C31 C 0.47699(10) 0.47330(4) 0.26791(11) 0.0189(3) Uani 1 1 d . . . . .
H31 H 0.430631 0.461415 0.313814 0.023 Uiso 1 1 calc R U . . .
C32 C 0.44606(11) 0.50816(5) 0.19410(12) 0.0210(3) Uani 1 1 d . . . . .
H32 H 0.380271 0.519912 0.191202 0.025 Uiso 1 1 calc R U . . .
C33 C 0.51152(11) 0.52557(5) 0.12516(12) 0.0217(3) Uani 1 1 d . . . . .
H33 H 0.490958 0.548800 0.072821 0.026 Uiso 1 1 calc R U . . .
C34 C 0.60798(11) 0.50843(5) 0.13387(11) 0.0202(3) Uani 1 1 d . . . . .
H34 H 0.653080 0.520601 0.086807 0.024 Uiso 1 1 calc R U . . .
C35 C 0.64173(10) 0.47404(4) 0.20887(11) 0.0171(3) Uani 1 1 d . . . . .
C36 C 0.75094(10) 0.46162(5) 0.21197(11) 0.0182(3) Uani 1 1 d . . . . .
C37 C 0.82070(10) 0.50065(5) 0.21961(12) 0.0200(3) Uani 1 1 d . . . . .
C38 C 0.81438(10) 0.53548(5) 0.29611(12) 0.0213(3) Uani 1 1 d . . . . .
H38 H 0.767727 0.533841 0.349662 0.026 Uiso 1 1 calc R U . . .
C39 C 0.87558(11) 0.57258(5) 0.29496(13) 0.0255(3) Uani 1 1 d . . . . .
H39 H 0.871510 0.595651 0.348950 0.031 Uiso 1 1 calc R U . . .
C40 C 0.94240(11) 0.57615(5) 0.21573(14) 0.0274(3) Uani 1 1 d . . . . .
H01E H 0.983394 0.601710 0.214541 0.033 Uiso 1 1 calc R U . . .
C41 C 0.94889(12) 0.54214(6) 0.13832(13) 0.0300(3) Uani 1 1 d . . . . .
H01M H 0.994317 0.544380 0.083519 0.036 Uiso 1 1 calc R U . . .
C42 C 0.88908(12) 0.50470(5) 0.14059(13) 0.0270(3) Uani 1 1 d . . . . .
H42 H 0.894693 0.481428 0.087570 0.032 Uiso 1 1 calc R U . . .
C43 C 0.78063(10) 0.41979(5) 0.18914(11) 0.0182(3) Uani 1 1 d . . . . .
C44 C 0.88549(10) 0.40300(5) 0.20852(12) 0.0218(3) Uani 1 1 d . . . . .
C45 C 0.95582(11) 0.42013(5) 0.29679(13) 0.0259(3) Uani 1 1 d . . . . .
H45 H 0.939406 0.445693 0.337401 0.031 Uiso 1 1 calc R U . . .
C46 C 1.04877(12) 0.40029(7) 0.32551(14) 0.0351(4) Uani 1 1 d . . . . .
H01R H 1.095375 0.412383 0.385306 0.042 Uiso 1 1 calc R U . . .
C47 C 1.07406(12) 0.36293(7) 0.26752(16) 0.0404(4) Uani 1 1 d . . . . .
H01S H 1.137478 0.349203 0.288087 0.048 Uiso 1 1 calc R U . . .
C48 C 1.00641(12) 0.34566(7) 0.17928(16) 0.0369(4) Uani 1 1 d . . . . .
H01Q H 1.023679 0.320219 0.138747 0.044 Uiso 1 1 calc R U . . .
C49 C 0.91356(11) 0.36555(5) 0.15028(14) 0.0275(3) Uani 1 1 d . . . . .
H01D H 0.867906 0.353501 0.089503 0.033 Uiso 1 1 calc R U . . .
C50 C 0.70039(10) 0.38563(5) -0.01377(11) 0.0184(3) Uani 1 1 d . . . . .
C51 C 0.66430(11) 0.34710(5) -0.07124(13) 0.0255(3) Uani 1 1 d . . . . .
H51 H 0.627994 0.326135 -0.032993 0.031 Uiso 1 1 calc R U . . .
C52 C 0.68064(13) 0.33900(6) -0.18312(14) 0.0325(4) Uani 1 1 d . . . . .
H01P H 0.657593 0.312198 -0.219878 0.039 Uiso 1 1 calc R U . . .
C53 C 0.73067(13) 0.37003(6) -0.24151(13) 0.0314(4) Uani 1 1 d . . . . .
H01L H 0.740744 0.364703 -0.318593 0.038 Uiso 1 1 calc R U . . .
C54 C 0.76582(12) 0.40874(6) -0.18711(13) 0.0284(3) Uani 1 1 d . . . . .
H01F H 0.799500 0.430160 -0.226985 0.034 Uiso 1 1 calc R U . . .
C55 C 0.75168(11) 0.41611(5) -0.07433(12) 0.0226(3) Uani 1 1 d . . . . .
H55 H 0.777355 0.442447 -0.037139 0.027 Uiso 1 1 calc R U . . .
C56 C 0.69629(10) 0.43237(4) 0.44167(11) 0.0172(3) Uani 1 1 d . . . . .
C57 C 0.78690(10) 0.40991(5) 0.46890(11) 0.0194(3) Uani 1 1 d . . . . .
H57 H 0.794798 0.381396 0.437293 0.023 Uiso 1 1 calc R U . . .
C58 C 0.86627(11) 0.42867(5) 0.54192(12) 0.0227(3) Uani 1 1 d . . . . .
H58 H 0.927109 0.412585 0.559358 0.027 Uiso 1 1 calc R U . . .
C59 C 0.85802(11) 0.47021(5) 0.58937(12) 0.0238(3) Uani 1 1 d . . . . .
H59 H 0.912508 0.482776 0.638637 0.029 Uiso 1 1 calc R U . . .
C60 C 0.76832(11) 0.49312(5) 0.56333(12) 0.0233(3) Uani 1 1 d . . . . .
H60 H 0.760831 0.521550 0.595623 0.028 Uiso 1 1 calc R U . . .
C61 C 0.68957(11) 0.47462(5) 0.49030(11) 0.0203(3) Uani 1 1 d . . . . .
H61 H 0.629200 0.491024 0.472593 0.024 Uiso 1 1 calc R U . . .
C1_1 C 1.0159(2) 0.31227(10) 0.5730(3) 0.0819(8) Uani 1 1 d . U . . .
H01W_1 H 0.973430 0.321483 0.506063 0.098 Uiso 1 1 calc R U . . .
C2_1 C 0.9769(2) 0.30744(10) 0.6735(3) 0.0812(8) Uani 1 1 d . U . . .
H01V_1 H 0.908539 0.314538 0.676887 0.097 Uiso 1 1 calc R U . . .
C3_1 C 1.0396(2) 0.29153(11) 0.7747(3) 0.0890(9) Uani 1 1 d . U . . .
H01X_1 H 1.013737 0.286929 0.844879 0.107 Uiso 1 1 calc R U . . .
C4_1 C 1.1380(2) 0.28342(9) 0.7645(3) 0.0748(7) Uani 1 1 d . U . . .
H01T_1 H 1.181996 0.273108 0.829050 0.090 Uiso 1 1 calc R U . . .
C5_1 C 1.1736(2) 0.28993(9) 0.6633(3) 0.0729(7) Uani 1 1 d . U . . .
H01U_1 H 1.242474 0.284411 0.658872 0.087 Uiso 1 1 calc R U . . .
C6_1 C 1.1129(2) 0.30424(10) 0.5671(3) 0.0798(8) Uani 1 1 d . U . . .
H01Y_1 H 1.139474 0.308404 0.497223 0.096 Uiso 1 1 calc R U . . .

loop_
_atom_site_aniso_label
_atom_site_aniso_U_11
_atom_site_aniso_U_22
_atom_site_aniso_U_33
_atom_site_aniso_U_23
_atom_site_aniso_U_13
_atom_site_aniso_U_12
B1 0.0151(7) 0.0187(7) 0.0145(7) 0.0008(5) 0.0010(5) 0.0003(5)
B2 0.0172(7) 0.0158(7) 0.0179(7) 0.0009(5) 0.0020(5) 0.0022(5)
N3 0.0149(5) 0.0187(5) 0.0127(5) -0.0005(4) 0.0002(4) 0.0000(4)
N4 0.0158(5) 0.0164(5) 0.0163(5) -0.0013(4) 0.0008(4) 0.0001(4)
N5 0.0164(5) 0.0153(5) 0.0160(5) -0.0007(4) 0.0021(4) -0.0003(4)
Si6 0.01466(18) 0.01860(18) 0.01952(19) -0.00018(13) -0.00081(13) 0.00019(13)
C7 0.0177(7) 0.0254(7) 0.0298(7) 0.0002(6) 0.0022(6) -0.0028(5)
C8 0.0204(7) 0.0268(7) 0.0317(8) -0.0036(6) 0.0000(6) 0.0036(6)
C9 0.0257(7) 0.0216(7) 0.0206(7) 0.0014(5) -0.0033(5) -0.0020(5)
C10 0.0167(6) 0.0173(6) 0.0124(6) -0.0002(5) 0.0020(5) -0.0004(5)
C11 0.0163(6) 0.0169(6) 0.0141(6) -0.0001(5) 0.0012(5) 0.0003(5)
C12 0.0169(6) 0.0177(6) 0.0153(6) 0.0019(5) 0.0021(5) 0.0023(5)
C14 0.0177(6) 0.0240(7) 0.0215(7) -0.0006(5) 0.0033(5) -0.0012(5)
C13 0.0170(6) 0.0189(6) 0.0155(6) 0.0012(5) 0.0018(5) 0.0018(5)
C15 0.0204(7) 0.0296(7) 0.0235(7) 0.0000(6) 0.0090(5) 0.0013(6)
C16 0.0256(7) 0.0250(7) 0.0180(6) -0.0024(5) 0.0068(5) 0.0026(6)
C17 0.0213(7) 0.0207(6) 0.0175(6) -0.0015(5) 0.0021(5) 0.0005(5)
C18 0.0163(6) 0.0198(6) 0.0162(6) 0.0001(5) -0.0003(5) -0.0010(5)
C19 0.0325(8) 0.0229(7) 0.0196(7) -0.0016(5) 0.0067(6) -0.0045(6)
C20 0.0490(10) 0.0245(8) 0.0281(8) 0.0013(6) 0.0126(7) -0.0091(7)
C21 0.0425(9) 0.0188(7) 0.0320(8) -0.0020(6) 0.0074(7) -0.0044(6)
C22 0.0298(8) 0.0227(7) 0.0220(7) -0.0041(5) 0.0034(6) 0.0014(6)
C23 0.0216(7) 0.0222(7) 0.0180(6) 0.0016(5) 0.0027(5) 0.0010(5)
C24 0.0151(6) 0.0173(6) 0.0180(6) -0.0009(5) -0.0011(5) -0.0011(5)
C25 0.0204(7) 0.0218(7) 0.0190(6) 0.0004(5) 0.0005(5) 0.0002(5)
C26 0.0295(8) 0.0254(7) 0.0226(7) 0.0050(6) -0.0017(6) 0.0014(6)
C27 0.0302(8) 0.0253(8) 0.0331(8) 0.0038(6) -0.0038(6) 0.0091(6)
C28 0.0269(8) 0.0285(8) 0.0325(8) -0.0028(6) 0.0025(6) 0.0093(6)
C29 0.0215(7) 0.0237(7) 0.0209(7) -0.0010(5) 0.0014(5) 0.0025(5)
C30 0.0187(6) 0.0164(6) 0.0128(6) -0.0019(5) -0.0002(5) -0.0011(5)
C31 0.0193(7) 0.0190(6) 0.0180(6) -0.0012(5) 0.0010(5) -0.0006(5)
C32 0.0202(7) 0.0199(7) 0.0212(7) -0.0019(5) -0.0029(5) 0.0024(5)
C33 0.0271(7) 0.0175(6) 0.0185(6) 0.0012(5) -0.0041(5) -0.0004(5)
C34 0.0247(7) 0.0197(7) 0.0154(6) 0.0003(5) 0.0004(5) -0.0044(5)
C35 0.0185(6) 0.0176(6) 0.0147(6) -0.0022(5) 0.0005(5) -0.0022(5)
C36 0.0189(6) 0.0234(7) 0.0123(6) -0.0001(5) 0.0021(5) -0.0033(5)
C37 0.0185(6) 0.0231(7) 0.0179(6) 0.0016(5) 0.0002(5) -0.0034(5)
C38 0.0183(6) 0.0230(7) 0.0217(7) 0.0000(5) -0.0004(5) -0.0007(5)
C39 0.0211(7) 0.0233(7) 0.0302(8) -0.0023(6) -0.0031(6) -0.0013(6)
C40 0.0220(7) 0.0257(7) 0.0328(8) 0.0055(6) -0.0028(6) -0.0072(6)
C41 0.0275(8) 0.0378(9) 0.0249(7) 0.0036(6) 0.0046(6) -0.0110(7)
C42 0.0288(8) 0.0318(8) 0.0212(7) -0.0031(6) 0.0063(6) -0.0095(6)
C43 0.0171(6) 0.0244(7) 0.0134(6) 0.0004(5) 0.0032(5) -0.0017(5)
C44 0.0161(6) 0.0303(7) 0.0194(7) 0.0020(5) 0.0041(5) -0.0021(5)
C45 0.0192(7) 0.0374(8) 0.0212(7) 0.0000(6) 0.0030(5) -0.0043(6)
C46 0.0178(7) 0.0581(11) 0.0284(8) 0.0017(7) -0.0003(6) -0.0036(7)
C47 0.0167(7) 0.0637(12) 0.0407(10) 0.0017(9) 0.0036(7) 0.0097(7)
C48 0.0228(8) 0.0493(10) 0.0395(9) -0.0047(8) 0.0073(7) 0.0092(7)
C49 0.0184(7) 0.0365(8) 0.0277(8) -0.0035(6) 0.0041(6) 0.0012(6)
C50 0.0161(6) 0.0224(7) 0.0167(6) -0.0002(5) 0.0022(5) 0.0020(5)
C51 0.0261(7) 0.0284(8) 0.0227(7) -0.0042(6) 0.0054(6) -0.0042(6)
C52 0.0346(9) 0.0383(9) 0.0249(8) -0.0120(7) 0.0049(6) -0.0042(7)
C53 0.0334(8) 0.0459(10) 0.0157(7) -0.0035(6) 0.0059(6) 0.0050(7)
C54 0.0305(8) 0.0351(8) 0.0210(7) 0.0065(6) 0.0079(6) 0.0033(6)
C55 0.0237(7) 0.0241(7) 0.0202(7) 0.0011(5) 0.0033(5) 0.0003(5)
C56 0.0184(6) 0.0206(6) 0.0123(6) 0.0014(5) 0.0016(5) -0.0024(5)
C57 0.0193(7) 0.0224(7) 0.0162(6) 0.0004(5) 0.0017(5) -0.0016(5)
C58 0.0187(7) 0.0303(7) 0.0182(6) 0.0026(5) -0.0003(5) -0.0022(6)
C59 0.0244(7) 0.0295(7) 0.0158(6) 0.0010(5) -0.0028(5) -0.0085(6)
C60 0.0299(8) 0.0223(7) 0.0169(6) -0.0014(5) 0.0005(5) -0.0054(6)
C61 0.0222(7) 0.0209(7) 0.0173(6) 0.0007(5) 0.0010(5) -0.0009(5)
C1_1 0.0636(15) 0.0579(14) 0.117(2) 0.0003(15) -0.0155(15) -0.0129(12)
C2_1 0.0464(13) 0.0623(15) 0.132(2) -0.0152(16) 0.0001(14) -0.0099(11)
C3_1 0.0761(17) 0.0752(17) 0.116(2) -0.0227(16) 0.0148(16) -0.0302(14)
C4_1 0.0637(15) 0.0588(14) 0.0958(18) -0.0131(13) -0.0114(14) -0.0088(12)
C5_1 0.0607(14) 0.0524(13) 0.1009(19) -0.0181(13) -0.0063(14) 0.0050(11)
C6_1 0.0700(16) 0.0610(15) 0.1035(19) -0.0102(14) -0.0055(15) -0.0105(13)

loop_
_atom_type_symbol
_atom_type_description
_atom_type_scat_dispersion_real
_atom_type_scat_dispersion_imag
_atom_type_scat_source
C C 0.0181 0.0091 'International Tables Vol C Tables 4.2.6.8 and 6.1.1.4'
H H 0.0000 0.0000 'International Tables Vol C Tables 4.2.6.8 and 6.1.1.4'
B B 0.0090 0.0039 'International Tables Vol C Tables 4.2.6.8 and 6.1.1.4'
N N 0.0311 0.0180 'International Tables Vol C Tables 4.2.6.8 and 6.1.1.4'
Si Si 0.2541 0.3302 'International Tables Vol C Tables 4.2.6.8 and 6.1.1.4'

loop_
_exptl_crystal_face_index_h
_exptl_crystal_face_index_k
_exptl_crystal_face_index_l
_exptl_crystal_face_perp_dist
0 -1 0 0.1569
0 1 0 0.1634
-1 -1 2 0.1945
1 2 -2 0.3027
1 0 -2 0.3426
1 2 -1 0.2405
-1 -2 1 0.1989
1 2 0 0.1311
-1 -1 1 0.1923
1 1 -1 0.2654
0 -1 -1 0.3542
-1 -1 0 0.1673
2 -1 0 0.1164
-2 1 0 0.1378
1 0 2 0.1467
-1 1 2 0.1773
0 0 -1 0.3451
-2 1 -2 0.2696
0 0 1 0.1618
2 1 0 0.0952
-2 -1 0 0.1562
0 1 2 0.1592
-1 0 1 0.1868
1 1 1 0.1346
2 1 2 0.1260
2 1 1 0.1082
2 -1 2 0.1432
2 -1 1 0.1256
1 -1 -1 0.3167
2 -2 -1 0.2425
-2 2 1 0.1774
1 -2 0 0.1439
-1 2 0 0.1797
0 -1 2 0.1694
0 1 -1 0.3172
0 -2 -1 0.3320
0 2 1 0.1850
-1 0 -2 0.3103

loop_
_geom_angle_atom_site_label_1
_geom_angle_atom_site_label_2
_geom_angle_atom_site_label_3
_geom_angle
_geom_angle_site_symmetry_1
_geom_angle_site_symmetry_3
_geom_angle_publ_flag
C13 B1 N5 118.07(11) . . ?
C13 B1 C18 118.19(11) . . ?
N5 B1 C18 105.15(10) . . ?
C13 B1 C10 101.14(10) . . ?
N5 B1 C10 96.89(10) . . ?
C18 B1 C10 115.76(11) . . ?
N3 B2 C43 119.90(12) . . ?
N3 B2 C50 120.80(12) . . ?
C43 B2 C50 119.11(12) . . ?
N4 N3 B2 116.29(11) . . ?
N4 N3 C10 114.15(10) . . ?
B2 N3 C10 128.85(11) . . ?
N5 N4 N3 112.35(10) . . ?
N4 N5 B1 112.78(10) . . ?
N4 N5 Si6 117.49(9) . . ?
B1 N5 Si6 129.32(9) . . ?
N5 Si6 C8 105.92(6) . . ?
N5 Si6 C9 108.94(6) . . ?
C8 Si6 C9 112.46(7) . . ?
N5 Si6 C7 106.49(6) . . ?
C8 Si6 C7 112.10(7) . . ?
C9 Si6 C7 110.60(7) . . ?
N3 C10 C24 112.47(10) . . ?
N3 C10 C11 112.05(10) . . ?
C24 C10 C11 116.15(10) . . ?
N3 C10 B1 100.27(10) . . ?
C24 C10 B1 108.78(10) . . ?
C11 C10 B1 105.58(10) . . ?
C56 C11 C12 110.34(10) . . ?
C56 C11 C30 105.18(10) . . ?
C12 C11 C30 110.23(10) . . ?
C56 C11 C10 122.40(11) . . ?
C12 C11 C10 100.73(10) . . ?
C30 C11 C10 107.73(10) . . ?
C17 C12 C13 119.95(12) . . ?
C17 C12 C11 126.39(12) . . ?
C13 C12 C11 113.66(11) . . ?
C15 C14 C13 121.07(13) . . ?
C14 C13 C12 118.88(12) . . ?
C14 C13 B1 129.72(12) . . ?
C12 C13 B1 110.82(11) . . ?
C16 C15 C14 119.49(13) . . ?
C15 C16 C17 120.58(13) . . ?
C16 C17 C12 119.82(13) . . ?
C19 C18 C23 115.93(13) . . ?
C19 C18 B1 122.81(12) . . ?
C23 C18 B1 121.23(12) . . ?
C20 C19 C18 122.13(14) . . ?
C21 C20 C19 120.37(14) . . ?
C22 C21 C20 118.91(14) . . ?
C21 C22 C23 120.13(14) . . ?
C22 C23 C18 122.51(13) . . ?
C29 C24 C25 117.43(12) . . ?
C29 C24 C10 123.65(12) . . ?
C25 C24 C10 118.67(12) . . ?
C26 C25 C24 121.30(13) . . ?
C25 C26 C27 120.37(14) . . ?
C28 C27 C26 119.08(14) . . ?
C27 C28 C29 120.41(14) . . ?
C24 C29 C28 121.37(14) . . ?
C31 C30 C35 117.44(12) . . ?
C31 C30 C11 119.52(12) . . ?
C35 C30 C11 123.02(12) . . ?
C32 C31 C30 122.94(13) . . ?
C33 C32 C31 119.65(13) . . ?
C32 C33 C34 118.66(13) . . ?
C33 C34 C35 122.92(13) . . ?
C34 C35 C30 118.34(12) . . ?
C34 C35 C36 115.49(12) . . ?
C30 C35 C36 126.14(12) . . ?
C43 C36 C37 122.81(12) . . ?
C43 C36 C35 122.36(12) . . ?
C37 C36 C35 113.83(12) . . ?
C38 C37 C42 117.84(13) . . ?
C38 C37 C36 122.53(12) . . ?
C42 C37 C36 119.37(13) . . ?
C39 C38 C37 120.82(13) . . ?
C40 C39 C38 120.55(14) . . ?
C41 C40 C39 119.41(14) . . ?
C40 C41 C42 120.14(14) . . ?
C41 C42 C37 121.21(14) . . ?
C36 C43 C44 125.68(13) . . ?
C36 C43 B2 111.53(12) . . ?
C44 C43 B2 121.72(12) . . ?
C49 C44 C45 117.39(14) . . ?
C49 C44 C43 120.89(13) . . ?
C45 C44 C43 121.13(13) . . ?
C46 C45 C44 121.03(15) . . ?
C47 C46 C45 120.37(16) . . ?
C46 C47 C48 119.72(16) . . ?
C49 C48 C47 119.95(17) . . ?
C48 C49 C44 121.53(15) . . ?
C51 C50 C55 117.51(13) . . ?
C51 C50 B2 122.70(13) . . ?
C55 C50 B2 119.51(12) . . ?
C52 C51 C50 121.11(14) . . ?
C51 C52 C53 120.12(15) . . ?
C54 C53 C52 119.87(14) . . ?
C53 C54 C55 119.76(14) . . ?
C54 C55 C50 121.58(14) . . ?
C57 C56 C61 116.77(12) . . ?
C57 C56 C11 127.51(12) . . ?
C61 C56 C11 115.71(12) . . ?
C56 C57 C58 121.06(13) . . ?
C59 C58 C57 121.30(14) . . ?
C58 C59 C60 118.52(13) . . ?
C61 C60 C59 120.24(14) . . ?
C60 C61 C56 122.10(13) . . ?
C6_1 C1_1 C2_1 121.2(3) . . ?
C1_1 C2_1 C3_1 120.0(3) . . ?
C4_1 C3_1 C2_1 116.8(3) . . ?
C5_1 C4_1 C3_1 120.8(3) . . ?
C4_1 C5_1 C6_1 121.9(3) . . ?
C1_1 C6_1 C5_1 119.3(4) . . ?

loop_
_geom_bond_atom_site_label_1
_geom_bond_atom_site_label_2
_geom_bond_distance
_geom_bond_site_symmetry_2
_geom_bond_publ_flag
B1 C13 1.5949(19) . ?
B1 N5 1.5990(18) . ?
B1 C18 1.619(2) . ?
B1 C10 1.6746(19) . ?
B2 N3 1.4425(18) . ?
B2 C43 1.5597(19) . ?
B2 C50 1.5615(19) . ?
N3 N4 1.3508(15) . ?
N3 C10 1.4833(16) . ?
N4 N5 1.2737(16) . ?
N5 Si6 1.8303(12) . ?
Si6 C8 1.8526(15) . ?
Si6 C9 1.8541(15) . ?
Si6 C7 1.8545(15) . ?
C10 C24 1.5146(18) . ?
C10 C11 1.6174(18) . ?
C11 C56 1.5516(18) . ?
C11 C12 1.5562(18) . ?
C11 C30 1.5572(18) . ?
C12 C17 1.3970(19) . ?
C12 C13 1.4069(19) . ?
C14 C15 1.392(2) . ?
C14 C13 1.3960(19) . ?
C15 C16 1.385(2) . ?
C16 C17 1.396(2) . ?
C18 C19 1.3955(19) . ?
C18 C23 1.4036(19) . ?
C19 C20 1.392(2) . ?
C20 C21 1.387(2) . ?
C21 C22 1.385(2) . ?
C22 C23 1.385(2) . ?
C24 C29 1.3918(19) . ?
C24 C25 1.4026(19) . ?
C25 C26 1.386(2) . ?
C26 C27 1.390(2) . ?
C27 C28 1.384(2) . ?
C28 C29 1.392(2) . ?
C30 C31 1.3929(19) . ?
C30 C35 1.4293(18) . ?
C31 C32 1.3925(19) . ?
C32 C33 1.381(2) . ?
C33 C34 1.388(2) . ?
C34 C35 1.3986(19) . ?
C35 C36 1.5124(18) . ?
C36 C43 1.363(2) . ?
C36 C37 1.5020(18) . ?
C37 C38 1.395(2) . ?
C37 C42 1.400(2) . ?
C38 C39 1.392(2) . ?
C39 C40 1.386(2) . ?
C40 C41 1.384(2) . ?
C41 C42 1.390(2) . ?
C43 C44 1.4874(19) . ?
C44 C49 1.401(2) . ?
C44 C45 1.406(2) . ?
C45 C46 1.387(2) . ?
C46 C47 1.385(3) . ?
C47 C48 1.387(3) . ?
C48 C49 1.386(2) . ?
C50 C51 1.400(2) . ?
C50 C55 1.402(2) . ?
C51 C52 1.387(2) . ?
C52 C53 1.389(2) . ?
C53 C54 1.385(2) . ?
C54 C55 1.386(2) . ?
C56 C57 1.3939(19) . ?
C56 C61 1.4065(19) . ?
C57 C58 1.3967(19) . ?
C58 C59 1.384(2) . ?
C59 C60 1.389(2) . ?
C60 C61 1.3881(19) . ?
C1_1 C6_1 1.339(4) . ?
C1_1 C2_1 1.368(5) . ?
C2_1 C3_1 1.446(5) . ?
C3_1 C4_1 1.368(4) . ?
C4_1 C5_1 1.359(4) . ?
C5_1 C6_1 1.373(4) . ?
